data_7020986
loop_
_publ_author_name
'Gong, Wei-Jie'
'Liu, Ying-Ying'
'Yang, Jin'
'Wu, Hua'
'Ma, Jian-Fang'
'Xie, Teng-Feng'

_publ_section_title
;
 An unprecedented octahedral {Cd30} nanocage supported by twelve
 pendant-armed tetraacetate macrocyclic ligands
;
_journal_issue 10
_journal_name_full 'Dalton Transactions'
_journal_page_first 3304
_journal_paper_doi 10.1039/c3dt32801e
_journal_volume 42
_journal_year 2013
_chemical_formula_moiety 'C408 H700 Cd30 N60 O194'
_chemical_formula_sum 'C408 H700 Cd30 N60 O194'
_chemical_formula_weight 12922.28
_chemical_name_systematic
;
?
;
_space_group_IT_number 126
_symmetry_cell_setting tetragonal
_symmetry_space_group_name_Hall '-P 4a 2bc'
_symmetry_space_group_name_H-M 'P 4/n n c :2'
_atom_sites_solution_hydrogens geom
_atom_sites_solution_primary direct
_atom_sites_solution_secondary difmap
_audit_creation_method SHELXL-97
_cell_angle_alpha 90.00
_cell_angle_beta 90.00
_cell_angle_gamma 90.00
_cell_formula_units_Z 2
_cell_length_a 28.3550(2)
_cell_length_b 28.3550(2)
_cell_length_c 33.1880(5)
_cell_measurement_reflns_used 11003
_cell_measurement_temperature 293(2)
_cell_measurement_theta_max 63.68
_cell_measurement_theta_min 3.46
_cell_volume 26683.4(5)
_computing_cell_refinement CrysAlis
_computing_data_collection 'CrysAlis (Oxford Diffraction, 2006)'
_computing_data_reduction CrysAlis
_computing_structure_refinement 'SHELXL-97 (Sheldrick, 1997)'
_computing_structure_solution 'SHELXS-97 (Sheldrick, 1997)'
_diffrn_ambient_temperature 293(2)
_diffrn_detector_area_resol_mean 10.0
_diffrn_measured_fraction_theta_full 0.999
_diffrn_measured_fraction_theta_max 0.999
_diffrn_measurement_device_type 'Oxford Diffraction Gemini R Ultra'
_diffrn_measurement_method '\w scan'
_diffrn_radiation_monochromator graphite
_diffrn_radiation_source 'fine-focus sealed tube'
_diffrn_radiation_type CuK\a
_diffrn_radiation_wavelength 1.54184
_diffrn_reflns_av_R_equivalents 0.1232
_diffrn_reflns_av_sigmaI/netI 0.0707
_diffrn_reflns_limit_h_max 32
_diffrn_reflns_limit_h_min -24
_diffrn_reflns_limit_k_max 31
_diffrn_reflns_limit_k_min -32
_diffrn_reflns_limit_l_max 38
_diffrn_reflns_limit_l_min -38
_diffrn_reflns_number 67365
_diffrn_reflns_theta_full 63.68
_diffrn_reflns_theta_max 63.68
_diffrn_reflns_theta_min 3.46
_exptl_absorpt_coefficient_mu 10.130
_exptl_absorpt_correction_T_max 0.41
_exptl_absorpt_correction_T_min 0.29
_exptl_absorpt_correction_type multi-scan
_exptl_absorpt_process_details 'CrysAlis (Oxford Diffraction, 2006)'
_exptl_crystal_colour colorless
_exptl_crystal_density_diffrn 1.608
_exptl_crystal_density_method 'not measured'
_exptl_crystal_description block
_exptl_crystal_F_000 13120
_exptl_crystal_size_max 0.17
_exptl_crystal_size_mid 0.15
_exptl_crystal_size_min 0.12
_refine_diff_density_max 1.840
_refine_diff_density_min -3.338
_refine_diff_density_rms 0.219
_refine_ls_extinction_method none
_refine_ls_goodness_of_fit_ref 1.198
_refine_ls_hydrogen_treatment constr
_refine_ls_matrix_type full
_refine_ls_number_parameters 701
_refine_ls_number_reflns 11003
_refine_ls_number_restraints 50
_refine_ls_restrained_S_all 1.197
_refine_ls_R_factor_all 0.1395
_refine_ls_R_factor_gt 0.1157
_refine_ls_shift/su_max 0.000
_refine_ls_shift/su_mean 0.000
_refine_ls_structure_factor_coef Fsqd
_refine_ls_weighting_details 'calc w=1/[\s^2^(Fo^2^)+(0.0200P)^2^+865.0627P] where P=(Fo^2^+2Fc^2^)/3'
_refine_ls_weighting_scheme calc
_refine_ls_wR_factor_gt 0.2394
_refine_ls_wR_factor_ref 0.2480
_reflns_number_gt 7868
_reflns_number_total 11003
_reflns_threshold_expression >2\s(I)
_cod_data_source_file c3dt32801e.txt
_cod_data_source_block 1
_cod_original_cell_volume 26683.3(5)
_cod_original_sg_symbol_H-M 'P 4/n n c'
_cod_database_code 7020986

loop_
_symmetry_equiv_pos_as_xyz
'x, y, z'
'-x+1/2, -y+1/2, z'
'x, -y+1/2, -z+1/2'
'-x+1/2, y, -z+1/2'
'-y+1/2, -x+1/2, -z+1/2'
'y, x, -z+1/2'
'y, -x+1/2, z'
'-y+1/2, x, z'
'-x, -y, -z'
'x-1/2, y-1/2, -z'
'-x, y-1/2, z-1/2'
'x-1/2, -y, z-1/2'
'y-1/2, x-1/2, z-1/2'
'-y, -x, z-1/2'
'-y, x-1/2, -z'
'y-1/2, -x, -z'

loop_
_atom_site_label
_atom_site_type_symbol
_atom_site_fract_x
_atom_site_fract_y
_atom_site_fract_z
_atom_site_U_iso_or_equiv
_atom_site_adp_type
_atom_site_occupancy
_atom_site_symmetry_multiplicity
_atom_site_calc_flag
_atom_site_refinement_flags
Cd1 Cd 0.45449(3) 0.41803(4) 0.39577(4) 0.0367(3) Uani 1 1 d .
Cd2 Cd 0.36568(3) 0.38217(3) 0.46523(4) 0.0357(3) Uani 1 1 d .
Cd3 Cd 0.2500 0.2500 0.52018(7) 0.0349(5) Uani 1 4 d S
Cd4 Cd 0.58195(6) 0.31095(5) 0.23630(4) 0.0692(5) Uani 1 1 d .
Cd5 Cd 0.48594(8) 0.48594(8) 0.2500 0.0813(8) Uani 0.80 2 d SP
C1 C 0.5759(6) 0.2826(6) 0.5509(6) 0.052(5) Uani 1 1 d .
H1A H 0.5985 0.2669 0.5342 0.079 Uiso 1 1 calc R
H1B H 0.5588 0.2597 0.5664 0.079 Uiso 1 1 calc R
H1C H 0.5919 0.3039 0.5688 0.079 Uiso 1 1 calc R
C2 C 0.5420(5) 0.3099(5) 0.5249(5) 0.037(4) Uani 1 1 d .
C3 C 0.5455(5) 0.3067(5) 0.4826(5) 0.038(4) Uani 1 1 d .
H3 H 0.5693 0.2886 0.4711 0.045 Uiso 1 1 calc R
C4 C 0.5132(5) 0.3304(5) 0.4579(5) 0.034(3) Uani 1 1 d .
C5 C 0.4765(5) 0.3531(5) 0.4750(5) 0.037(4) Uani 1 1 d .
C6 C 0.4746(4) 0.3601(5) 0.5176(5) 0.032(3) Uani 1 1 d .
C7 C 0.5074(5) 0.3348(5) 0.5410(5) 0.037(4) Uani 1 1 d .
H7 H 0.5045 0.3355 0.5689 0.044 Uiso 1 1 calc R
C8 C 0.5158(6) 0.3232(5) 0.4131(5) 0.041(4) Uani 1 1 d .
H8A H 0.5429 0.3034 0.4077 0.049 Uiso 1 1 calc R
H8B H 0.4880 0.3056 0.4051 0.049 Uiso 1 1 calc R
C9 C 0.4382(5) 0.3923(5) 0.5367(5) 0.038(4) Uani 1 1 d .
H9A H 0.4465 0.3965 0.5648 0.045 Uiso 1 1 calc R
H9B H 0.4403 0.4229 0.5238 0.045 Uiso 1 1 calc R
C10 C 0.5674(6) 0.3872(6) 0.3854(6) 0.055(5) Uani 1 1 d .
H10A H 0.5898 0.3631 0.3774 0.066 Uiso 1 1 calc R
H10B H 0.5679 0.4115 0.3648 0.066 Uiso 1 1 calc R
C11 C 0.5840(5) 0.4084(6) 0.4237(6) 0.049(4) Uani 1 1 d .
H11A H 0.6149 0.4222 0.4191 0.059 Uiso 1 1 calc R
H11B H 0.5879 0.3834 0.4433 0.059 Uiso 1 1 calc R
C12 C 0.5518(5) 0.4465(6) 0.4420(5) 0.043(4) Uani 1 1 d .
H12A H 0.5229 0.4319 0.4515 0.051 Uiso 1 1 calc R
H12B H 0.5674 0.4606 0.4651 0.051 Uiso 1 1 calc R
C13 C 0.5397(5) 0.4850(5) 0.4119(5) 0.039(4) Uani 1 1 d .
H13A H 0.5515 0.4761 0.3855 0.047 Uiso 1 1 calc R
H13B H 0.5551 0.5141 0.4198 0.047 Uiso 1 1 calc R
C14 C 0.3569(5) 0.4085(5) 0.5571(5) 0.035(4) Uani 1 1 d .
H14A H 0.3699 0.4131 0.5838 0.042 Uiso 1 1 calc R
H14B H 0.3266 0.3930 0.5603 0.042 Uiso 1 1 calc R
C15 C 0.3483(5) 0.4573(4) 0.5382(5) 0.035(4) Uani 1 1 d .
H15A H 0.3594 0.4813 0.5568 0.042 Uiso 1 1 calc R
H15B H 0.3669 0.4598 0.5138 0.042 Uiso 1 1 calc R
C16 C 0.2967(5) 0.4676(6) 0.5280(6) 0.049(5) Uani 1 1 d .
H16A H 0.2794 0.4703 0.5531 0.059 Uiso 1 1 calc R
H16B H 0.2954 0.4982 0.5149 0.059 Uiso 1 1 calc R
C17 C 0.2710(5) 0.4330(6) 0.5017(6) 0.055(5) Uani 1 1 d .
H17A H 0.2686 0.4033 0.5161 0.066 Uiso 1 1 calc R
H17B H 0.2393 0.4445 0.4973 0.066 Uiso 1 1 calc R
C18 C 0.2966(5) 0.4646(5) 0.4344(6) 0.045(4) Uani 1 1 d .
H18A H 0.2660 0.4800 0.4336 0.054 Uiso 1 1 calc R
H18B H 0.3030 0.4530 0.4074 0.054 Uiso 1 1 calc R
C19 C 0.4678(5) 0.5117(5) 0.4484(5) 0.037(4) Uani 1 1 d .
H19A H 0.4856 0.5395 0.4560 0.045 Uiso 1 1 calc R
H19B H 0.4728 0.4881 0.4691 0.045 Uiso 1 1 calc R
C20 C 0.4145(5) 0.5248(5) 0.4477(5) 0.034(3) Uani 1 1 d .
C21 C 0.3820(5) 0.4894(5) 0.4403(5) 0.038(4) Uani 1 1 d .
C22 C 0.3335(5) 0.5018(5) 0.4446(5) 0.035(4) Uani 1 1 d .
C23 C 0.3210(5) 0.5472(5) 0.4581(5) 0.037(4) Uani 1 1 d .
H23 H 0.2894 0.5543 0.4623 0.044 Uiso 1 1 calc R
C24 C 0.3555(5) 0.5819(5) 0.4654(5) 0.041(4) Uani 1 1 d .
C25 C 0.4022(5) 0.5694(5) 0.4613(5) 0.039(4) Uani 1 1 d .
H25 H 0.4257 0.5910 0.4676 0.047 Uiso 1 1 calc R
C26 C 0.3394(6) 0.6301(6) 0.4774(6) 0.055(5) Uani 1 1 d .
H26A H 0.3055 0.6308 0.4785 0.083 Uiso 1 1 calc R
H26B H 0.3502 0.6528 0.4580 0.083 Uiso 1 1 calc R
H26C H 0.3519 0.6378 0.5035 0.083 Uiso 1 1 calc R
C27 C 0.5102(7) 0.3488(7) 0.3456(6) 0.066(6) Uani 1 1 d .
H27A H 0.5297 0.3214 0.3406 0.080 Uiso 1 1 calc R
H27B H 0.5195 0.3731 0.3266 0.080 Uiso 1 1 calc R
C28 C 0.4584(9) 0.3356(9) 0.3376(9) 0.093(8) Uani 1 1 d .
C29 C 0.3812(5) 0.3281(5) 0.5481(5) 0.034(3) Uani 1 1 d .
H29A H 0.3789 0.3278 0.5773 0.041 Uiso 1 1 calc R
H29B H 0.4085 0.3095 0.5406 0.041 Uiso 1 1 calc R
C30 C 0.3381(4) 0.3055(5) 0.5309(5) 0.030(3) Uani 1 1 d .
C31 C 0.2855(7) 0.3626(8) 0.4089(7) 0.072(6) Uani 1 1 d .
C32 C 0.2635(7) 0.3888(7) 0.4431(7) 0.070(6) Uani 1 1 d .
H54A H 0.2351 0.4043 0.4334 0.084 Uiso 1 1 calc R
H54B H 0.2540 0.3663 0.4635 0.084 Uiso 1 1 calc R
C33 C 0.4771(5) 0.5261(6) 0.3756(5) 0.044(4) Uani 1 1 d .
H33A H 0.5004 0.5511 0.3755 0.052 Uiso 1 1 calc R
H33B H 0.4463 0.5403 0.3792 0.052 Uiso 1 1 calc R
C34 C 0.4786(5) 0.5003(6) 0.3361(6) 0.050(5) Uani 1 1 d .
C35 C 0.7002(11) 0.2013(12) 0.0682(7) 0.142(14) Uani 1 1 d .
H35A H 0.7246 0.1782 0.0720 0.213 Uiso 1 1 calc R
H35B H 0.7141 0.2305 0.0598 0.213 Uiso 1 1 calc R
H35C H 0.6786 0.1905 0.0480 0.213 Uiso 1 1 calc R
C36 C 0.6740(8) 0.2086(11) 0.1076(8) 0.092(9) Uani 1 1 d .
C37 C 0.6849(8) 0.1852(13) 0.1459(7) 0.125(13) Uani 1 1 d .
H37 H 0.7093 0.1633 0.1462 0.150 Uiso 1 1 calc R
C38 C 0.6611(7) 0.1936(12) 0.1816(7) 0.111(11) Uani 1 1 d .
C39 C 0.6240(6) 0.2282(8) 0.1787(5) 0.061(5) Uani 1 1 d .
C40 C 0.6117(8) 0.2510(8) 0.1432(6) 0.067(6) Uani 1 1 d .
C41 C 0.6368(9) 0.2394(9) 0.1079(7) 0.087(8) Uani 1 1 d .
H41 H 0.6277 0.2533 0.0837 0.104 Uiso 1 1 calc R
C42 C 0.5679(8) 0.2834(7) 0.1435(5) 0.067(6) Uani 1 1 d .
H42A H 0.5594 0.2904 0.1158 0.080 Uiso 1 1 calc R
H42B H 0.5418 0.2660 0.1553 0.080 Uiso 1 1 calc R
C43 C 0.6742(7) 0.3297(9) 0.2783(6) 0.108(11) Uani 1 1 d D
H43A H 0.6819 0.3047 0.2594 0.130 Uiso 1 1 calc R
H43B H 0.7029 0.3476 0.2827 0.130 Uiso 1 1 calc R
C44 C 0.5975(11) 0.3669(8) 0.1487(6) 0.092(9) Uani 1 1 d .
H44A H 0.5912 0.3954 0.1639 0.110 Uiso 1 1 calc R
H44B H 0.5874 0.3719 0.1211 0.110 Uiso 1 1 calc R
C45 C 0.6470(10) 0.3563(10) 0.1497(8) 0.099(8) Uani 1 1 d U
H45A H 0.6629 0.3837 0.1386 0.118 Uiso 1 1 calc R
H45B H 0.6518 0.3309 0.1307 0.118 Uiso 1 1 calc R
C46 C 0.6748(10) 0.3426(10) 0.1881(8) 0.106(9) Uani 1 1 d U
H46A H 0.7083 0.3410 0.1823 0.127 Uiso 1 1 calc R
H46B H 0.6645 0.3122 0.1980 0.127 Uiso 1 1 calc R
C47 C 0.6647(10) 0.3817(10) 0.2199(8) 0.106(9) Uani 1 1 d U
H47A H 0.6944 0.3956 0.2284 0.128 Uiso 1 1 calc R
H47B H 0.6460 0.4064 0.2075 0.128 Uiso 1 1 calc R
C48 C 0.5226(11) 0.3532(11) 0.1679(9) 0.111(9) Uani 1 1 d U
H48A H 0.5261 0.3844 0.1794 0.133 Uiso 1 1 calc R
H48B H 0.5102 0.3568 0.1408 0.133 Uiso 1 1 calc R
C49 C 0.4875(11) 0.3256(10) 0.1928(9) 0.098(8) Uani 1 1 d U
C50 C 0.6150(7) 0.4039(7) 0.2817(6) 0.065(5) Uani 1 1 d DU
H50A H 0.6117 0.3940 0.3096 0.079 Uiso 1 1 calc R
H50B H 0.6356 0.4312 0.2812 0.079 Uiso 1 1 calc R
C51 C 0.5737(7) 0.4159(10) 0.2679(8) 0.086(7) Uani 1 1 d DU
N1 N 0.5193(5) 0.3657(4) 0.3862(4) 0.044(3) Uani 1 1 d .
N2 N 0.3884(3) 0.3765(3) 0.5348(3) 0.025(2) Uani 1 1 d .
N3 N 0.2932(4) 0.4237(4) 0.4616(5) 0.041(3) Uani 1 1 d .
N4 N 0.4868(4) 0.4932(4) 0.4093(4) 0.032(3) Uani 1 1 d .
N5 N 0.5731(9) 0.3287(6) 0.1656(4) 0.094(8) Uani 1 1 d .
N6 N 0.6386(8) 0.3628(8) 0.2571(7) 0.099(6) Uani 1 1 d DU
O1 O 0.4424(3) 0.3728(4) 0.4525(3) 0.040(3) Uani 1 1 d .
O2 O 0.3922(3) 0.4471(3) 0.4277(4) 0.043(3) Uani 1 1 d .
O3 O 0.4247(5) 0.3610(5) 0.3555(4) 0.075(4) Uani 1 1 d .
O4 O 0.4506(9) 0.3002(9) 0.3144(8) 0.174(11) Uani 1 1 d .
O5 O 0.3233(3) 0.3190(4) 0.4967(4) 0.045(3) Uani 1 1 d .
O6 O 0.3207(4) 0.2719(3) 0.5495(4) 0.047(3) Uani 1 1 d .
O7 O 0.3317(5) 0.3525(5) 0.4084(4) 0.076(4) Uani 1 1 d .
O8 O 0.2594(8) 0.3512(7) 0.3783(8) 0.171(12) Uani 1 1 d .
O9 O 0.4715(4) 0.4560(4) 0.3345(3) 0.053(3) Uani 1 1 d .
O10 O 0.4824(5) 0.5264(4) 0.3059(4) 0.068(4) Uani 1 1 d .
O11 O 0.5988(5) 0.2349(5) 0.2115(3) 0.068(4) Uani 1 1 d .
O12 O 0.5535(8) 0.3883(5) 0.2511(5) 0.112(7) Uani 1 1 d .
O13 O 0.5655(9) 0.4575(7) 0.2797(6) 0.148(10) Uani 1 1 d .
O14 O 0.5051(6) 0.3010(5) 0.2263(5) 0.083(5) Uani 1 1 d .
O15 O 0.4448(9) 0.3304(13) 0.1847(9) 0.221(16) Uani 1 1 d .
O1W O 0.2500 0.2500 0.4500(8) 0.061(7) Uani 1 4 d S
Cd5' Cd 0.5024(8) 0.4450(4) 0.2621(5) 0.087(6) Uani 0.10 1 d P
O2W O 0.4305(6) 0.4305(6) 0.2500 0.160(13) Uani 1 2 d S

loop_
_atom_site_aniso_label
_atom_site_aniso_U_11
_atom_site_aniso_U_22
_atom_site_aniso_U_33
_atom_site_aniso_U_23
_atom_site_aniso_U_13
_atom_site_aniso_U_12
Cd1 0.0254(5) 0.0301(5) 0.0547(7) 0.0080(5) 0.0021(5) -0.0021(4)
Cd2 0.0201(5) 0.0243(5) 0.0626(7) 0.0046(5) 0.0011(5) -0.0013(4)
Cd3 0.0208(6) 0.0208(6) 0.0632(14) 0.000 0.000 0.000
Cd4 0.0934(11) 0.0695(9) 0.0447(7) -0.0041(7) 0.0141(7) -0.0391(8)
Cd5 0.0810(12) 0.0810(12) 0.0819(19) -0.0020(12) 0.0020(12) 0.0010(16)
C1 0.032(9) 0.041(9) 0.084(13) 0.022(9) -0.020(9) -0.004(7)
C2 0.024(7) 0.028(8) 0.059(11) 0.009(7) -0.017(7) -0.006(6)
C3 0.018(7) 0.021(7) 0.075(12) 0.001(7) -0.003(7) -0.004(6)
C4 0.023(7) 0.025(7) 0.054(10) -0.001(7) 0.010(7) -0.003(6)
C5 0.012(7) 0.045(9) 0.052(10) -0.001(8) 0.004(7) 0.005(6)
C6 0.013(6) 0.019(7) 0.065(10) 0.008(7) 0.001(7) -0.008(5)
C7 0.032(8) 0.037(8) 0.041(9) 0.011(7) -0.001(7) -0.012(7)
C8 0.042(9) 0.012(7) 0.068(11) -0.004(7) 0.020(8) -0.002(6)
C9 0.021(7) 0.024(7) 0.069(11) -0.006(7) 0.002(7) -0.011(6)
C10 0.035(9) 0.034(9) 0.097(15) 0.006(10) 0.022(10) 0.015(7)
C11 0.027(8) 0.047(10) 0.074(12) -0.003(9) 0.012(8) -0.007(7)
C12 0.024(8) 0.047(10) 0.058(10) 0.011(8) -0.005(7) 0.001(7)
C13 0.015(7) 0.035(8) 0.068(11) -0.006(8) 0.011(7) 0.000(6)
C14 0.023(7) 0.028(8) 0.053(9) -0.012(7) 0.007(7) 0.014(6)
C15 0.027(7) 0.014(6) 0.065(11) -0.003(7) -0.007(7) -0.002(5)
C16 0.024(8) 0.044(9) 0.079(13) 0.010(9) 0.023(8) -0.007(7)
C17 0.019(8) 0.051(11) 0.095(14) 0.017(10) 0.000(9) 0.011(7)
C18 0.027(8) 0.033(9) 0.076(12) 0.006(8) -0.014(8) -0.010(7)
C19 0.018(7) 0.030(8) 0.064(11) -0.007(7) -0.005(7) 0.009(6)
C20 0.018(7) 0.034(8) 0.049(9) 0.013(7) -0.003(7) -0.003(6)
C21 0.022(7) 0.030(8) 0.062(11) 0.022(8) -0.007(7) -0.004(6)
C22 0.021(7) 0.039(9) 0.046(9) 0.015(7) 0.000(7) 0.000(6)
C23 0.014(7) 0.037(8) 0.060(10) 0.001(8) 0.005(7) -0.002(6)
C24 0.034(8) 0.036(8) 0.052(10) -0.002(8) 0.010(7) -0.003(7)
C25 0.025(7) 0.037(9) 0.056(10) 0.003(8) 0.004(7) -0.004(6)
C26 0.038(9) 0.048(10) 0.080(14) -0.008(10) 0.012(9) -0.008(8)
C27 0.063(13) 0.057(12) 0.080(15) 0.006(11) 0.025(11) 0.011(10)
C28 0.071(16) 0.075(16) 0.13(2) -0.037(17) -0.002(16) 0.013(13)
C29 0.036(8) 0.020(7) 0.045(9) -0.003(6) 0.004(7) -0.014(6)
C30 0.015(6) 0.022(7) 0.053(9) 0.011(7) -0.006(6) 0.009(5)
C31 0.049(12) 0.077(15) 0.088(17) 0.009(13) -0.005(12) -0.035(11)
C32 0.058(13) 0.047(11) 0.107(17) 0.007(12) 0.014(12) -0.017(9)
C33 0.022(8) 0.043(9) 0.066(11) 0.005(9) 0.010(8) 0.006(7)
C34 0.028(8) 0.054(11) 0.069(12) 0.023(10) -0.010(8) 0.005(8)
C35 0.16(3) 0.18(3) 0.083(19) -0.08(2) 0.07(2) -0.05(3)
C36 0.041(12) 0.16(3) 0.080(17) -0.052(17) 0.021(12) -0.028(14)
C37 0.046(13) 0.25(4) 0.075(17) -0.09(2) -0.019(12) 0.038(18)
C38 0.032(11) 0.22(3) 0.087(17) -0.07(2) -0.015(11) 0.052(15)
C39 0.042(10) 0.099(16) 0.043(10) -0.018(10) -0.003(9) 0.013(10)
C40 0.081(15) 0.067(13) 0.052(12) -0.009(10) 0.020(11) -0.036(12)
C41 0.099(19) 0.091(18) 0.069(14) -0.027(13) 0.018(14) -0.062(15)
C42 0.114(18) 0.053(12) 0.034(10) -0.007(9) 0.011(11) -0.021(12)
C43 0.066(15) 0.18(3) 0.078(16) -0.053(18) 0.049(13) -0.073(18)
C44 0.17(3) 0.057(13) 0.051(13) -0.003(11) 0.000(15) -0.039(16)
C45 0.107(11) 0.092(11) 0.097(11) -0.006(9) 0.004(9) -0.011(9)
C46 0.105(12) 0.110(12) 0.104(12) -0.009(9) 0.008(9) -0.013(9)
C47 0.109(12) 0.111(12) 0.099(11) -0.009(9) 0.011(9) -0.023(9)
C48 0.120(12) 0.105(12) 0.107(12) 0.002(9) 0.004(9) 0.000(9)
C49 0.100(11) 0.096(11) 0.100(11) -0.004(9) 0.000(9) -0.001(9)
C50 0.077(9) 0.064(9) 0.056(8) -0.013(7) 0.007(8) -0.009(8)
C51 0.084(10) 0.090(10) 0.084(10) -0.002(9) 0.007(8) -0.012(8)
N1 0.050(8) 0.027(7) 0.055(9) -0.009(6) 0.013(7) 0.009(6)
N2 0.010(5) 0.021(6) 0.044(6) -0.003(5) 0.000(5) 0.003(4)
N3 0.019(6) 0.024(6) 0.079(10) 0.005(7) -0.012(6) 0.002(5)
N4 0.018(6) 0.026(6) 0.052(8) -0.001(6) -0.002(5) -0.005(5)
N5 0.19(2) 0.071(12) 0.017(7) 0.006(8) 0.004(11) -0.057(14)
N6 0.093(9) 0.105(10) 0.100(10) 0.003(8) 0.014(8) -0.028(8)
O1 0.015(5) 0.045(6) 0.060(7) 0.025(5) 0.007(5) 0.001(4)
O2 0.020(5) 0.027(6) 0.083(8) 0.016(5) 0.007(5) -0.005(4)
O3 0.066(9) 0.075(10) 0.083(10) 0.007(8) 0.002(8) -0.019(8)
O4 0.17(2) 0.18(2) 0.18(2) -0.12(2) 0.026(19) -0.009(19)
O5 0.022(5) 0.033(6) 0.080(8) 0.002(6) 0.001(6) -0.007(4)
O6 0.031(6) 0.029(6) 0.081(8) 0.008(6) 0.000(6) -0.010(5)
O7 0.078(10) 0.069(9) 0.080(10) -0.002(8) -0.018(8) -0.030(8)
O8 0.145(19) 0.112(16) 0.26(3) -0.064(18) -0.13(2) 0.008(14)
O9 0.063(8) 0.050(7) 0.046(7) 0.010(6) 0.003(6) -0.003(6)
O10 0.100(11) 0.048(7) 0.054(8) 0.023(7) 0.020(8) 0.012(7)
O11 0.077(9) 0.091(11) 0.038(7) 0.003(7) 0.012(7) 0.026(8)
O12 0.20(2) 0.063(9) 0.069(9) -0.018(9) 0.023(12) -0.068(12)
O13 0.22(2) 0.078(13) 0.150(19) -0.062(13) 0.076(17) -0.057(14)
O14 0.101(12) 0.058(9) 0.091(11) -0.018(8) -0.001(9) 0.007(8)
O15 0.094(17) 0.35(5) 0.22(3) 0.01(3) -0.074(19) 0.04(2)
O1W 0.057(9) 0.057(9) 0.069(17) 0.000 0.000 0.000
Cd5' 0.177(19) 0.021(6) 0.062(9) 0.018(6) 0.008(11) 0.022(9)
O2W 0.148(19) 0.148(19) 0.18(3) -0.01(2) 0.01(2) -0.09(2)

loop_
_atom_type_symbol
_atom_type_description
_atom_type_scat_dispersion_real
_atom_type_scat_dispersion_imag
_atom_type_scat_source
C C 0.0181 0.0091 'International Tables Vol C Tables 4.2.6.8 and 6.1.1.4'
H H 0.0000 0.0000 'International Tables Vol C Tables 4.2.6.8 and 6.1.1.4'
N N 0.0311 0.0180 'International Tables Vol C Tables 4.2.6.8 and 6.1.1.4'
O O 0.0492 0.0322 'International Tables Vol C Tables 4.2.6.8 and 6.1.1.4'
Cd Cd 0.1185 4.6533 'International Tables Vol C Tables 4.2.6.8 and 6.1.1.4'

loop_
_geom_angle_atom_site_label_1
_geom_angle_atom_site_label_2
_geom_angle_atom_site_label_3
_geom_angle
_geom_angle_site_symmetry_1
_geom_angle_site_symmetry_3
O2 Cd1 O3 104.5(5) . .
O2 Cd1 O1 72.5(4) . .
O3 Cd1 O1 91.7(5) . .
O2 Cd1 O9 113.9(4) . .
O3 Cd1 O9 83.9(5) . .
O1 Cd1 O9 172.9(4) . .
O2 Cd1 N4 83.2(4) . .
O3 Cd1 N4 154.5(5) . .
O1 Cd1 N4 113.8(4) . .
O9 Cd1 N4 70.8(4) . .
O2 Cd1 N1 155.4(4) . .
O3 Cd1 N1 76.3(5) . .
O1 Cd1 N1 82.9(4) . .
O9 Cd1 N1 90.7(4) . .
N4 Cd1 N1 106.8(4) . .
O1 Cd2 O7 102.3(5) . .
O1 Cd2 O2 71.4(3) . .
O7 Cd2 O2 89.2(5) . .
O1 Cd2 N3 153.4(4) . .
O7 Cd2 N3 77.0(5) . .
O2 Cd2 N3 82.0(4) . .
O1 Cd2 O5 118.8(4) . .
O7 Cd2 O5 82.6(5) . .
O2 Cd2 O5 168.1(4) . .
N3 Cd2 O5 87.6(4) . .
O1 Cd2 N2 84.9(4) . .
O7 Cd2 N2 152.1(4) . .
O2 Cd2 N2 118.5(4) . .
N3 Cd2 N2 108.3(4) . .
O5 Cd2 N2 70.5(4) . .
O6 Cd3 O6 79.8(2) . 8
O6 Cd3 O6 130.2(6) . 2
O6 Cd3 O6 79.8(2) 8 2
O6 Cd3 O6 79.8(2) . 7
O6 Cd3 O6 130.2(6) 8 7
O6 Cd3 O6 79.8(2) 2 7
O6 Cd3 O1W 114.9(3) . .
O6 Cd3 O1W 114.9(3) 8 .
O6 Cd3 O1W 114.9(3) 2 .
O6 Cd3 O1W 114.9(3) 7 .
O11 Cd4 O14 104.7(6) 3 .
O11 Cd4 N6 89.5(6) 3 .
O14 Cd4 N6 144.7(7) . .
O11 Cd4 O11 72.1(5) 3 .
O14 Cd4 O11 91.7(5) . .
N6 Cd4 O11 123.5(7) . .
O11 Cd4 O12 116.8(5) 3 .
O14 Cd4 O12 79.4(6) . .
N6 Cd4 O12 65.4(7) . .
O11 Cd4 O12 168.7(6) . .
O11 Cd4 N5 154.7(6) 3 .
O14 Cd4 N5 77.2(7) . .
N6 Cd4 N5 103.4(7) . .
O11 Cd4 N5 82.7(6) . .
O12 Cd4 N5 88.5(7) . .
Cd5' Cd5 Cd5' 136(2) 6 .
Cd5' Cd5 O10 92.0(8) 6 .
Cd5' Cd5 O10 102.6(8) . .
Cd5' Cd5 O10 102.6(8) 6 6
Cd5' Cd5 O10 92.0(8) . 6
O10 Cd5 O10 140.4(8) . 6
Cd5' Cd5 O2W 68.1(10) 6 .
Cd5' Cd5 O2W 68.1(10) . .
O10 Cd5 O2W 109.8(4) . .
O10 Cd5 O2W 109.8(4) 6 .
Cd5' Cd5 O13 175.1(9) 6 .
Cd5' Cd5 O13 45.5(10) . .
O10 Cd5 O13 83.1(5) . .
O10 Cd5 O13 81.5(5) 6 .
O2W Cd5 O13 113.3(4) . .
Cd5' Cd5 O13 45.5(10) 6 6
Cd5' Cd5 O13 175.1(9) . 6
O10 Cd5 O13 81.5(5) . 6
O10 Cd5 O13 83.1(5) 6 6
O2W Cd5 O13 113.3(4) . 6
O13 Cd5 O13 133.4(8) . 6
C2 C1 H1A 109.5 . .
C2 C1 H1B 109.5 . .
H1A C1 H1B 109.5 . .
C2 C1 H1C 109.5 . .
H1A C1 H1C 109.5 . .
H1B C1 H1C 109.5 . .
C7 C2 C3 119.3(14) . .
C7 C2 C1 121.0(16) . .
C3 C2 C1 119.6(15) . .
C4 C3 C2 120.4(14) . .
C4 C3 H3 119.8 . .
C2 C3 H3 119.8 . .
C5 C4 C3 119.2(15) . .
C5 C4 C8 121.2(14) . .
C3 C4 C8 118.8(13) . .
O1 C5 C4 121.4(15) . .
O1 C5 C6 117.7(12) . .
C4 C5 C6 120.7(14) . .
C7 C6 C5 116.7(13) . .
C7 C6 C9 121.8(15) . .
C5 C6 C9 121.5(13) . .
C2 C7 C6 122.7(15) . .
C2 C7 H7 118.7 . .
C6 C7 H7 118.7 . .
N1 C8 C4 119.0(12) . .
N1 C8 H8A 107.6 . .
C4 C8 H8A 107.6 . .
N1 C8 H8B 107.6 . .
C4 C8 H8B 107.6 . .
H8A C8 H8B 107.0 . .
N2 C9 C6 116.7(11) . .
N2 C9 H9A 108.1 . .
C6 C9 H9A 108.1 . .
N2 C9 H9B 108.1 . .
C6 C9 H9B 108.1 . .
H9A C9 H9B 107.3 . .
C11 C10 N1 116.1(14) . .
C11 C10 H10A 108.3 . .
N1 C10 H10A 108.3 . .
C11 C10 H10B 108.3 . .
N1 C10 H10B 108.3 . .
H10A C10 H10B 107.4 . .
C10 C11 C12 115.8(14) . .
C10 C11 H11A 108.3 . .
C12 C11 H11A 108.3 . .
C10 C11 H11B 108.3 . .
C12 C11 H11B 108.3 . .
H11A C11 H11B 107.4 . .
C13 C12 C11 112.1(14) . .
C13 C12 H12A 109.2 . .
C11 C12 H12A 109.2 . .
C13 C12 H12B 109.2 . .
C11 C12 H12B 109.2 . .
H12A C12 H12B 107.9 . .
C12 C13 N4 111.7(12) . .
C12 C13 H13A 109.3 . .
N4 C13 H13A 109.3 . .
C12 C13 H13B 109.3 . .
N4 C13 H13B 109.3 . .
H13A C13 H13B 107.9 . .
N2 C14 C15 116.5(12) . .
N2 C14 H14A 108.2 . .
C15 C14 H14A 108.2 . .
N2 C14 H14B 108.2 . .
C15 C14 H14B 108.2 . .
H14A C14 H14B 107.3 . .
C16 C15 C14 114.5(12) . .
C16 C15 H15A 108.6 . .
C14 C15 H15A 108.6 . .
C16 C15 H15B 108.6 . .
C14 C15 H15B 108.6 . .
H15A C15 H15B 107.6 . .
C17 C16 C15 117.9(13) . .
C17 C16 H16A 107.8 . .
C15 C16 H16A 107.8 . .
C17 C16 H16B 107.8 . .
C15 C16 H16B 107.8 . .
H16A C16 H16B 107.2 . .
N3 C17 C16 115.4(13) . .
N3 C17 H17A 108.4 . .
C16 C17 H17A 108.4 . .
N3 C17 H17B 108.4 . .
C16 C17 H17B 108.4 . .
H17A C17 H17B 107.5 . .
N3 C18 C22 116.9(13) . .
N3 C18 H18A 108.1 . .
C22 C18 H18A 108.1 . .
N3 C18 H18B 108.1 . .
C22 C18 H18B 108.1 . .
H18A C18 H18B 107.3 . .
N4 C19 C20 114.7(12) . .
N4 C19 H19A 108.6 . .
C20 C19 H19A 108.6 . .
N4 C19 H19B 108.6 . .
C20 C19 H19B 108.6 . .
H19A C19 H19B 107.6 . .
C21 C20 C25 123.4(14) . .
C21 C20 C19 118.5(13) . .
C25 C20 C19 117.1(13) . .
O2 C21 C20 125.2(13) . .
O2 C21 C22 118.2(13) . .
C20 C21 C22 116.5(14) . .
C23 C22 C21 120.0(13) . .
C23 C22 C18 122.0(13) . .
C21 C22 C18 118.0(14) . .
C22 C23 C24 121.3(13) . .
C22 C23 H23 119.3 . .
C24 C23 H23 119.3 . .
C25 C24 C23 118.0(14) . .
C25 C24 C26 123.8(14) . .
C23 C24 C26 118.2(13) . .
C24 C25 C20 120.6(14) . .
C24 C25 H25 119.7 . .
C20 C25 H25 119.7 . .
C24 C26 H26A 109.5 . .
C24 C26 H26B 109.5 . .
H26A C26 H26B 109.5 . .
C24 C26 H26C 109.5 . .
H26A C26 H26C 109.5 . .
H26B C26 H26C 109.5 . .
N1 C27 C28 114.3(17) . .
N1 C27 H27A 108.7 . .
C28 C27 H27A 108.7 . .
N1 C27 H27B 108.7 . .
C28 C27 H27B 108.7 . .
H27A C27 H27B 107.6 . .
O4 C28 O3 124(2) . .
O4 C28 C27 117(2) . .
O3 C28 C27 118(2) . .
N2 C29 C30 113.8(12) . .
N2 C29 H29A 108.8 . .
C30 C29 H29A 108.8 . .
N2 C29 H29B 108.8 . .
C30 C29 H29B 108.8 . .
H29A C29 H29B 107.7 . .
O6 C30 O5 123.2(13) . .
O6 C30 C29 117.8(13) . .
O5 C30 C29 118.7(12) . .
O8 C31 O7 120(2) . .
O8 C31 C32 119(2) . .
O7 C31 C32 121.5(19) . .
N3 C32 C31 115.0(16) . .
N3 C32 H54A 108.5 . .
C31 C32 H54A 108.5 . .
N3 C32 H54B 108.5 . .
C31 C32 H54B 108.5 . .
H54A C32 H54B 107.5 . .
N4 C33 C34 110.3(13) . .
N4 C33 H33A 109.6 . .
C34 C33 H33A 109.6 . .
N4 C33 H33B 109.6 . .
C34 C33 H33B 109.6 . .
H33A C33 H33B 108.1 . .
O10 C34 O9 124.4(19) . .
O10 C34 C33 114.4(16) . .
O9 C34 C33 120.9(16) . .
C36 C35 H35A 109.5 . .
C36 C35 H35B 109.5 . .
H35A C35 H35B 109.5 . .
C36 C35 H35C 109.5 . .
H35A C35 H35C 109.5 . .
H35B C35 H35C 109.5 . .
C41 C36 C37 116(2) . .
C41 C36 C35 118(3) . .
C37 C36 C35 126(3) . .
C38 C37 C36 124(3) . .
C38 C37 H37 118.0 . .
C36 C37 H37 118.0 . .
C37 C38 C39 115(3) . .
C37 C38 C43 123(2) . 3
C39 C38 C43 121.9(19) . 3
O11 C39 C40 119.8(18) . .
O11 C39 C38 116.1(19) . .
C40 C39 C38 124(2) . .
C39 C40 C41 118(2) . .
C39 C40 C42 118.3(17) . .
C41 C40 C42 123(2) . .
C36 C41 C40 123(3) . .
C36 C41 H41 118.5 . .
C40 C41 H41 118.5 . .
N5 C42 C40 115.9(19) . .
N5 C42 H42A 108.3 . .
C40 C42 H42A 108.3 . .
N5 C42 H42B 108.3 . .
C40 C42 H42B 108.3 . .
H42A C42 H42B 107.4 . .
C38 C43 N6 119.9(18) 3 .
C38 C43 H43A 107.3 3 .
N6 C43 H43A 107.3 . .
C38 C43 H43B 107.3 3 .
N6 C43 H43B 107.3 . .
H43A C43 H43B 106.9 . .
N5 C44 C45 108(2) . .
N5 C44 H44A 110.1 . .
C45 C44 H44A 110.1 . .
N5 C44 H44B 110.1 . .
C45 C44 H44B 110.1 . .
H44A C44 H44B 108.4 . .
C44 C45 C46 125(2) . .
C44 C45 H45A 106.1 . .
C46 C45 H45A 106.1 . .
C44 C45 H45B 106.1 . .
C46 C45 H45B 106.1 . .
H45A C45 H45B 106.3 . .
C45 C46 C47 107(2) . .
C45 C46 H46A 110.4 . .
C47 C46 H46A 110.4 . .
C45 C46 H46B 110.4 . .
C47 C46 H46B 110.4 . .
H46A C46 H46B 108.6 . .
N6 C47 C46 113(2) . .
N6 C47 H47A 109.1 . .
C46 C47 H47A 109.1 . .
N6 C47 H47B 109.1 . .
C46 C47 H47B 109.1 . .
H47A C47 H47B 107.8 . .
C49 C48 N5 113(2) . .
C49 C48 H48A 108.9 . .
N5 C48 H48A 108.9 . .
C49 C48 H48B 108.9 . .
N5 C48 H48B 108.9 . .
H48A C48 H48B 107.8 . .
O15 C49 O14 125(3) . .
O15 C49 C48 118(3) . .
O14 C49 C48 117(3) . .
C51 C50 N6 113(2) . .
C51 C50 H50A 108.9 . .
N6 C50 H50A 108.9 . .
C51 C50 H50B 108.9 . .
N6 C50 H50B 108.9 . .
H50A C50 H50B 107.7 . .
O12 C51 O13 135(3) . .
O12 C51 C50 117(3) . .
O13 C51 C50 108(2) . .
O12 C51 Cd5' 75.3(16) . .
O13 C51 Cd5' 60.3(15) . .
C50 C51 Cd5' 163(2) . .
C27 N1 C10 106.4(14) . .
C27 N1 C8 106.0(13) . .
C10 N1 C8 113.5(13) . .
C27 N1 Cd1 101.0(11) . .
C10 N1 Cd1 116.9(9) . .
C8 N1 Cd1 111.6(9) . .
C29 N2 C14 110.0(11) . .
C29 N2 C9 113.8(10) . .
C14 N2 C9 111.7(11) . .
C29 N2 Cd2 108.5(8) . .
C14 N2 Cd2 106.2(8) . .
C9 N2 Cd2 106.1(9) . .
C32 N3 C18 108.5(14) . .
C32 N3 C17 104.8(13) . .
C18 N3 C17 115.7(13) . .
C32 N3 Cd2 100.9(10) . .
C18 N3 Cd2 111.5(9) . .
C17 N3 Cd2 114.0(9) . .
C33 N4 C19 111.5(11) . .
C33 N4 C13 108.7(11) . .
C19 N4 C13 111.1(11) . .
C33 N4 Cd1 110.6(9) . .
C19 N4 Cd1 109.9(8) . .
C13 N4 Cd1 104.7(8) . .
C44 N5 C42 121.4(17) . .
C44 N5 C48 97(2) . .
C42 N5 C48 108(2) . .
C44 N5 Cd4 119.8(14) . .
C42 N5 Cd4 108.0(11) . .
C48 N5 Cd4 97.9(14) . .
C47 N6 C43 105(2) . .
C47 N6 C50 111.4(19) . .
C43 N6 C50 119.4(19) . .
C47 N6 Cd4 108.8(16) . .
C43 N6 Cd4 101.8(13) . .
C50 N6 Cd4 109.5(13) . .
C5 O1 Cd2 130.3(9) . .
C5 O1 Cd1 125.4(8) . .
Cd2 O1 Cd1 103.4(4) . .
C21 O2 Cd1 132.2(9) . .
C21 O2 Cd2 118.8(9) . .
Cd1 O2 Cd2 102.5(4) . .
C28 O3 Cd1 112.4(14) . .
C30 O5 Cd2 116.8(8) . .
C30 O6 Cd3 110.0(9) . .
C31 O7 Cd2 109.0(14) . .
C34 O9 Cd1 116.6(12) . .
C34 O9 Cd5' 96.0(11) . .
Cd1 O9 Cd5' 145.2(6) . .
C34 O10 Cd5 112.0(12) . .
C34 O10 Cd5' 120.5(13) . 6
Cd5 O10 Cd5' 30.5(4) . 6
C39 O11 Cd4 132.6(13) . 3
C39 O11 Cd4 122.1(13) . .
Cd4 O11 Cd4 102.7(4) 3 .
C51 O12 Cd5' 75.1(16) . .
C51 O12 Cd4 125(2) . .
Cd5' O12 Cd4 158.4(10) . .
C51 O13 Cd5' 84.7(15) . .
C51 O13 Cd5 109.5(17) . .
Cd5' O13 Cd5 29.3(6) . .
C49 O14 Cd4 113.8(16) . .
Cd5 Cd5' O13 105.2(13) . .
Cd5 Cd5' O2W 76.8(11) . .
O13 Cd5' O2W 173.3(11) . .
Cd5 Cd5' C51 133.3(15) . .
O13 Cd5' C51 35.0(9) . .
O2W Cd5' C51 146.2(11) . .
Cd5 Cd5' O12 146.1(12) . .
O13 Cd5' O12 64.4(9) . .
O2W Cd5' O12 117.4(9) . .
C51 Cd5' O12 29.6(8) . .
Cd5 Cd5' Cd5' 21.9(10) . 6
O13 Cd5' Cd5' 127.0(7) . 6
O2W Cd5' Cd5' 54.9(5) . 6
C51 Cd5' Cd5' 153.6(9) . 6
O12 Cd5' Cd5' 150.9(12) . 6
Cd5 Cd5' O9 93.3(8) . .
O13 Cd5' O9 90.7(9) . .
O2W Cd5' O9 82.7(7) . .
C51 Cd5' O9 106.2(10) . .
O12 Cd5' O9 118.0(8) . .
Cd5' Cd5' O9 90.0(9) 6 .
Cd5 Cd5' O10 57.5(6) . 6
O13 Cd5' O10 86.8(10) . 6
O2W Cd5' O10 99.6(7) . 6
C51 Cd5' O10 89.3(10) . 6
O12 Cd5' O10 88.9(8) . 6
Cd5' Cd5' O10 67.2(7) 6 6
O9 Cd5' O10 148.7(7) . 6
Cd5' O2W Cd5' 70.2(10) 6 .
Cd5' O2W Cd5 35.1(5) 6 .
Cd5' O2W Cd5 35.1(5) . .

loop_
_geom_bond_atom_site_label_1
_geom_bond_atom_site_label_2
_geom_bond_distance
_geom_bond_site_symmetry_2
Cd1 O2 2.218(10) .
Cd1 O3 2.261(15) .
Cd1 O1 2.305(10) .
Cd1 O9 2.351(11) .
Cd1 N4 2.363(11) .
Cd1 N1 2.384(12) .
Cd2 O1 2.233(9) .
Cd2 O7 2.278(13) .
Cd2 O2 2.347(10) .
Cd2 N3 2.372(11) .
Cd2 O5 2.395(10) .
Cd2 N2 2.402(11) .
Cd3 O6 2.313(11) .
Cd3 O6 2.313(10) 8
Cd3 O6 2.313(10) 2
Cd3 O6 2.313(10) 7
Cd3 O1W 2.33(3) .
Cd4 O11 2.218(13) 3
Cd4 O14 2.222(17) .
Cd4 N6 2.28(2) .
Cd4 O11 2.356(14) .
Cd4 O12 2.389(17) .
Cd4 N5 2.414(14) .
Cd5 Cd5' 1.313(12) 6
Cd5 Cd5' 1.313(13) .
Cd5 O10 2.184(13) .
Cd5 O10 2.184(13) 6
Cd5 O2W 2.22(3) .
Cd5 O13 2.59(3) .
Cd5 O13 2.59(3) 6
C1 C2 1.51(2) .
C1 H1A 0.9600 .
C1 H1B 0.9600 .
C1 H1C 0.9600 .
C2 C7 1.32(2) .
C2 C3 1.41(2) .
C3 C4 1.40(2) .
C3 H3 0.9300 .
C4 C5 1.348(19) .
C4 C8 1.50(2) .
C5 O1 1.341(17) .
C5 C6 1.43(2) .
C6 C7 1.41(2) .
C6 C9 1.52(2) .
C7 H7 0.9300 .
C8 N1 1.503(19) .
C8 H8A 0.9700 .
C8 H8B 0.9700 .
C9 N2 1.482(16) .
C9 H9A 0.9700 .
C9 H9B 0.9700 .
C10 C11 1.48(2) .
C10 N1 1.49(2) .
C10 H10A 0.9700 .
C10 H10B 0.9700 .
C11 C12 1.54(2) .
C11 H11A 0.9700 .
C11 H11B 0.9700 .
C12 C13 1.52(2) .
C12 H12A 0.9700 .
C12 H12B 0.9700 .
C13 N4 1.521(17) .
C13 H13A 0.9700 .
C13 H13B 0.9700 .
C14 N2 1.473(16) .
C14 C15 1.539(19) .
C14 H14A 0.9700 .
C14 H14B 0.9700 .
C15 C16 1.53(2) .
C15 H15A 0.9700 .
C15 H15B 0.9700 .
C16 C17 1.50(2) .
C16 H16A 0.9700 .
C16 H16B 0.9700 .
C17 N3 1.49(2) .
C17 H17A 0.9700 .
C17 H17B 0.9700 .
C18 N3 1.47(2) .
C18 C22 1.52(2) .
C18 H18A 0.9700 .
C18 H18B 0.9700 .
C19 N4 1.500(19) .
C19 C20 1.554(18) .
C19 H19A 0.9700 .
C19 H19B 0.9700 .
C20 C21 1.38(2) .
C20 C25 1.39(2) .
C21 O2 1.304(19) .
C21 C22 1.43(2) .
C22 C23 1.41(2) .
C23 C24 1.41(2) .
C23 H23 0.9300 .
C24 C25 1.38(2) .
C24 C26 1.50(2) .
C25 H25 0.9300 .
C26 H26A 0.9600 .
C26 H26B 0.9600 .
C26 H26C 0.9600 .
C27 N1 1.45(2) .
C27 C28 1.54(3) .
C27 H27A 0.9700 .
C27 H27B 0.9700 .
C28 O4 1.28(3) .
C28 O3 1.34(3) .
C29 N2 1.455(16) .
C29 C30 1.495(19) .
C29 H29A 0.9700 .
C29 H29B 0.9700 .
C30 O6 1.238(16) .
C30 O5 1.271(18) .
C31 O8 1.30(3) .
C31 O7 1.34(2) .
C31 C32 1.49(3) .
C32 N3 1.44(2) .
C32 H54A 0.9700 .
C32 H54B 0.9700 .
C33 N4 1.483(19) .
C33 C34 1.50(2) .
C33 H33A 0.9700 .
C33 H33B 0.9700 .
C34 O10 1.25(2) .
C34 O9 1.27(2) .
C35 C36 1.52(3) .
C35 H35A 0.9600 .
C35 H35B 0.9600 .
C35 H35C 0.9600 .
C36 C41 1.37(4) .
C36 C37 1.47(4) .
C37 C38 1.38(3) .
C37 H37 0.9300 .
C38 C39 1.44(3) .
C38 C43 1.53(3) 3
C39 O11 1.32(2) .
C39 C40 1.39(3) .
C40 C41 1.41(3) .
C40 C42 1.54(3) .
C41 H41 0.9300 .
C42 N5 1.49(2) .
C42 H42A 0.9700 .
C42 H42B 0.9700 .
C43 C38 1.53(3) 3
C43 N6 1.549(10) .
C43 H43A 0.9700 .
C43 H43B 0.9700 .
C44 N5 1.40(3) .
C44 C45 1.44(4) .
C44 H44A 0.9700 .
C44 H44B 0.9700 .
C45 C46 1.55(3) .
C45 H45A 0.9700 .
C45 H45B 0.9700 .
C46 C47 1.56(3) .
C46 H46A 0.9700 .
C46 H46B 0.9700 .
C47 N6 1.53(3) .
C47 H47A 0.9700 .
C47 H47B 0.9700 .
C48 C49 1.51(4) .
C48 N5 1.59(3) .
C48 H48A 0.9700 .
C48 H48B 0.9700 .
C49 O15 1.25(3) .
C49 O14 1.40(3) .
C50 C51 1.302(10) .
C50 N6 1.57(3) .
C50 H50A 0.9700 .
C50 H50B 0.9700 .
C51 O12 1.12(3) .
C51 O13 1.26(3) .
C51 Cd5' 2.19(3) .
O9 Cd5' 2.575(19) .
O10 Cd5' 2.59(2) 6
O11 Cd4 2.218(13) 3
O12 Cd5' 2.20(3) .
O13 Cd5' 1.91(3) .
Cd5' O2W 2.12(3) .
Cd5' Cd5' 2.44(3) 6
Cd5' O10 2.59(2) 6
O2W Cd5' 2.12(3) 6
